data_2012963
loop_
_publ_author_name
'Gerrard, Lee A.'
'Weller, Mark T.'

_publ_section_title
;
 Propane-1,2-diammonium tetrafluoroberyllate
;
_journal_issue 10
_journal_name_full 'Acta Crystallographica Section C'
_journal_page_first m504
_journal_page_last m505
_journal_paper_doi 10.1107/S0108270102015718
_journal_volume 58
_journal_year 2002
_chemical_formula_iupac '[C3 H12 N2] [Be F4]'
_chemical_formula_moiety 'C3 H12 N2 2+ , Be F4 2-'
_chemical_formula_sum 'C3 H12 Be F4 N2'
_chemical_formula_weight 161.16
_space_group_IT_number 14
_symmetry_cell_setting monoclinic
_symmetry_space_group_name_Hall '-P 2yn'
_symmetry_space_group_name_H-M 'P 1 21/n 1'
_audit_creation_method 'WinGX routine CIF_UPDATE'
_cell_angle_alpha 90
_cell_angle_beta 106.73(3)
_cell_angle_gamma 90
_cell_formula_units_Z 4
_cell_length_a 5.5355(11)
_cell_length_b 13.560(3)
_cell_length_c 9.6048(19)
_cell_measurement_reflns_used 1114
_cell_measurement_temperature 120(2)
_cell_measurement_theta_max 27.485
_cell_measurement_theta_min 2.91
_cell_volume 690.4(3)
_computing_cell_refinement 'HKL SCALEPACK (Otwinowski & Minor, 1997)'
_computing_data_collection 'COLLECT (Nonius, 1998)'
_computing_data_reduction 'HKL DENZO (Otwinowski & Minor, 1997) and SCALEPACK'
_computing_molecular_graphics 'ORTEP-3 (Farrugia, 1997)'
_computing_publication_material 'WinGX (Farrugia, 1999) and PLATON (Spek, 1990, 1998)'
_computing_structure_refinement 'SHELXL97 (Sheldrick, 1997)'
_computing_structure_solution 'SHELXS97 (Sheldrick, 1997)'
_diffrn_detector_area_resol_mean 9.091
_diffrn_measured_fraction_theta_full 0.965
_diffrn_measured_fraction_theta_max 0.965
_diffrn_measurement_device '95mm CCD camera on \k-goniometer'
_diffrn_measurement_device_type 'Nonius KappaCCD area-detector'
_diffrn_measurement_method '\f and \w scans to fill the Ewald sphere'
_diffrn_radiation_type MoK\a
_diffrn_radiation_wavelength 0.71073
_diffrn_reflns_av_R_equivalents 0.045
_diffrn_reflns_limit_h_max 7
_diffrn_reflns_limit_h_min -6
_diffrn_reflns_limit_k_max 17
_diffrn_reflns_limit_k_min -14
_diffrn_reflns_limit_l_max 9
_diffrn_reflns_limit_l_min -12
_diffrn_reflns_number 3623
_diffrn_reflns_theta_full 27.5
_diffrn_reflns_theta_max 27.5
_diffrn_reflns_theta_min 3.73
_diffrn_standards_decay_% 0
_diffrn_standards_number 0
_exptl_absorpt_coefficient_mu 0.169
_exptl_absorpt_correction_T_max 0.993
_exptl_absorpt_correction_T_min 0.745
_exptl_absorpt_correction_type multi-scan
_exptl_absorpt_process_details '(SORTAV; Blessing, 1995)'
_exptl_crystal_colour colourless
_exptl_crystal_density_diffrn 1.55
_exptl_crystal_density_meas ?
_exptl_crystal_density_method 'not measured'
_exptl_crystal_description block
_exptl_crystal_F_000 336
_exptl_crystal_size_max 0.14
_exptl_crystal_size_mid 0.08
_exptl_crystal_size_min 0.04
_refine_diff_density_max 0.25
_refine_diff_density_min -0.25
_refine_ls_extinction_method none
_refine_ls_goodness_of_fit_ref 1.04
_refine_ls_hydrogen_treatment mixed
_refine_ls_matrix_type full
_refine_ls_number_parameters 135
_refine_ls_number_reflns 1530
_refine_ls_number_restraints 0
_refine_ls_restrained_S_all 1.04
_refine_ls_R_factor_gt 0.030
_refine_ls_shift/su_max 0.001
_refine_ls_structure_factor_coef Fsqd
_refine_ls_weighting_details 'calc w = 1/[\s^2^(Fo^2^)+(0.033P)^2^+0.118P] where P=(Fo^2^+2Fc^2^)/3'
_refine_ls_weighting_scheme calc
_refine_ls_wR_factor_ref 0.077
_reflns_number_gt 1294
_reflns_number_total 1530
_reflns_threshold_expression I>2\s(I)
_cod_data_source_file bm1505.cif
_cod_data_source_block I
_cod_depositor_comments
;
The following automatic conversions were performed:
'_symmetry_cell_setting' value 'Monoclinic' changed to 'monoclinic'
according to '/home/saulius/struct/CIF-dictionaries/cif_core.dic'
dictionary named 'cif_core.dic' version 2.4.1 from
2010-06-29.

'_geom_bond_publ_flag' value 'Yes' changed to 'yes' according
to '/home/saulius/struct/CIF-dictionaries/cif_core.dic' dictionary named
'cif_core.dic' version 2.4.1 from 2010-06-29 (6
times).

'_geom_bond_publ_flag' value 'No' changed to 'no' according to
'/home/saulius/struct/CIF-dictionaries/cif_core.dic' dictionary named
'cif_core.dic' version 2.4.1 from 2010-06-29 (14 times).

Automatic conversion script
Id: cif_fix_enum 1527 2010-12-29 10:47:43Z saulius 

The following automatic conversions were performed:

'_symmetry_cell_setting' value 'Monoclinic' changed to 'monoclinic'
according to /home/saulius/struct/CIF-dictionaries/cif_core.dic
dictionary named 'cif_core.dic' version 2.4.1 from
2010-06-29.

'_geom_bond_publ_flag' value 'Yes' changed to 'yes'
according to /home/saulius/struct/CIF-dictionaries/cif_core.dic
dictionary named 'cif_core.dic' version 2.4.1 from 2010-06-29 (6
times).

'_geom_bond_publ_flag' value 'No' changed to 'no' according
to /home/saulius/struct/CIF-dictionaries/cif_core.dic dictionary
named 'cif_core.dic' version 2.4.1 from 2010-06-29 (14 times).

Automatic conversion script
Id: cif_fix_values 1715 2011-07-08 13:25:40Z adriana 

The following automatic conversions were performed:

'_exptl_crystal_density_meas' value 'not measured' was changed to '?'
- the value is perceived as not measured.

Automatic conversion script
Id: cif_fix_values 3008 2015-01-20 13:52:24Z robertas 
;
_cod_original_sg_symbol_H-M 'P 21/n'
_cod_database_code 2012963
_cod_database_fobs_code 2012963

loop_
_symmetry_equiv_pos_as_xyz
'x, y, z'
'-x+1/2, y+1/2, -z+1/2'
'-x, -y, -z'
'x-1/2, -y-1/2, z-1/2'

loop_
_atom_site_aniso_label
_atom_site_aniso_U_11
_atom_site_aniso_U_22
_atom_site_aniso_U_33
_atom_site_aniso_U_12
_atom_site_aniso_U_13
_atom_site_aniso_U_23
Be1 0.0127(7) 0.0105(7) 0.0084(7) 0.0000(6) 0.0051(6) 0.0004(5)
F1 0.0155(4) 0.0157(4) 0.0152(4) -0.0010(3) 0.0035(3) 0.0070(3)
F2 0.0152(3) 0.0131(4) 0.0096(3) 0.0001(3) 0.0050(3) -0.0022(3)
F3 0.0144(4) 0.0135(4) 0.0202(4) 0.0015(3) 0.0109(3) 0.0024(3)
F4 0.0149(4) 0.0134(4) 0.0083(3) 0.0007(3) 0.0027(3) -0.0014(3)
N1 0.0129(5) 0.0099(5) 0.0076(5) 0.0003(4) 0.0044(4) -0.0008(4)
N2 0.0125(5) 0.0098(5) 0.0081(5) 0.0009(4) 0.0049(4) -0.0002(4)
C1 0.0129(6) 0.0104(6) 0.0085(6) 0.0006(5) 0.0035(5) -0.0011(4)
C2 0.0119(6) 0.0081(5) 0.0083(5) 0.0014(4) 0.0035(5) 0.0000(4)
C3 0.0130(6) 0.0147(6) 0.0088(6) 0.0023(5) 0.0028(5) 0.0002(5)

loop_
_atom_site_label
_atom_site_fract_x
_atom_site_fract_y
_atom_site_fract_z
_atom_site_U_iso_or_equiv
_atom_site_thermal_displace_type
_atom_site_calc_flag
_atom_site_refinement_flags
_atom_site_occupancy
_atom_site_type_symbol
Be1 0.8249(3) 0.11896(11) 0.20714(16) 0.0101(4) Uani . . 1.000 Be
F1 0.83401(13) 0.03151(5) 0.31004(7) 0.0157(2) Uani . . 1.000 F
F2 0.78697(13) 0.21905(5) 0.28142(7) 0.0123(2) Uani . . 1.000 F
F3 1.06996(13) 0.12440(5) 0.15815(8) 0.0148(2) Uani . . 1.000 F
F4 0.59600(12) 0.10718(5) 0.07028(7) 0.0123(2) Uani . . 1.000 F
N1 0.1427(2) 0.45684(7) 0.31922(11) 0.0098(3) Uani . . 1.000 N
N2 0.3330(2) 0.27513(7) 0.07421(12) 0.0097(3) Uani . . 1.000 N
C1 0.2447(2) 0.36643(9) 0.26951(12) 0.0105(3) Uani . . 1.000 C
C2 0.2130(2) 0.36790(8) 0.10672(12) 0.0093(3) Uani . . 1.000 C
C3 -0.0605(2) 0.36782(9) 0.01410(13) 0.0122(3) Uani . . 1.000 C
H1 0.240(3) 0.5093(11) 0.3166(15) 0.012(3) Uiso . . 1.000 H
H2 0.132(3) 0.4460(11) 0.4077(17) 0.016(4) Uiso . . 1.000 H
H3 -0.015(3) 0.4711(12) 0.2652(18) 0.022(4) Uiso . . 1.000 H
H4 0.159(3) 0.3119(11) 0.2922(15) 0.009(3) Uiso . . 1.000 H
H5 0.423(3) 0.3626(10) 0.3195(14) 0.011(3) Uiso . . 1.000 H
H6 0.30220 0.42650 0.08170 0.0110 Uiso calc R 1.000 H
H7 0.326(3) 0.2754(11) -0.0187(18) 0.016(4) Uiso . . 1.000 H
H8 0.250(3) 0.2227(12) 0.0944(16) 0.017(4) Uiso . . 1.000 H
H9 0.497(3) 0.2673(12) 0.1365(18) 0.022(4) Uiso . . 1.000 H
H10 -0.143(3) 0.3091(12) 0.0356(17) 0.022(4) Uiso . . 1.000 H
H11 -0.068(3) 0.3681(11) -0.0865(17) 0.017(4) Uiso . . 1.000 H
H12 -0.151(3) 0.4261(12) 0.0359(16) 0.018(3) Uiso . . 1.000 H

loop_
_atom_type_symbol
_atom_type_description
_atom_type_scat_dispersion_real
_atom_type_scat_dispersion_imag
_atom_type_scat_source
C C 0.0033 0.0016 'International Tables Vol C Tables 4.2.6.8 and 6.1.1.4'
H H 0 0 'International Tables Vol C Tables 4.2.6.8 and 6.1.1.4'
Be Be 0.0005 0.0002 'International Tables Vol C Tables 4.2.6.8 and 6.1.1.4'
N N 0.0061 0.0033 'International Tables Vol C Tables 4.2.6.8 and 6.1.1.4'
F F 0.0171 0.0103 'International Tables Vol C Tables 4.2.6.8 and 6.1.1.4'

loop_
_geom_angle_atom_site_label_1
_geom_angle_atom_site_label_2
_geom_angle_atom_site_label_3
_geom_angle
_geom_angle_publ_flag
H2 N1 H3 105.6(16) no
C1 N1 H2 108.0(10) no
C1 N1 H3 112.8(10) no
C1 N1 H1 111.0(10) no
H1 N1 H3 107.7(14) no
H1 N1 H2 111.5(14) no
C2 N2 H8 109.6(11) no
C2 N2 H7 108.3(10) no
H7 N2 H8 110.2(14) no
H7 N2 H9 113.5(15) no
C2 N2 H9 111.6(10) no
H8 N2 H9 103.5(14) no
N1 C1 C2 112.17(10) yes
C1 C2 C3 113.71(10) no
N2 C2 C3 107.73(10) yes
N2 C2 C1 106.04(10) yes
N1 C1 H5 108.2(8) no
C2 C1 H4 109.4(9) no
N1 C1 H4 108.2(10) no
H4 C1 H5 110.8(13) no
C2 C1 H5 108.1(8) no
N2 C2 H6 109.75 no
C3 C2 H6 109.72 no
C1 C2 H6 109.76 no
C2 C3 H12 110.8(9) no
H10 C3 H11 109.4(13) no
H11 C3 H12 109.5(13) no
C2 C3 H10 109.1(10) no
H10 C3 H12 108.2(14) no
C2 C3 H11 109.8(10) no
F1 Be1 F2 110.97(10) yes
F1 Be1 F3 111.12(11) yes
F1 Be1 F4 109.50(11) yes
F2 Be1 F3 109.67(11) yes
F2 Be1 F4 106.86(11) yes
F3 Be1 F4 108.59(10) yes

loop_
_geom_bond_atom_site_label_1
_geom_bond_atom_site_label_2
_geom_bond_site_symmetry_1
_geom_bond_site_symmetry_2
_geom_bond_distance
_geom_bond_publ_flag
Be1 F1 . . 1.5352(17) yes
Be1 F2 . . 1.5752(17) yes
Be1 F3 . . 1.5603(19) yes
Be1 F4 . . 1.5492(17) yes
N1 C1 . . 1.4849(16) yes
N2 C2 . . 1.4969(15) yes
N1 H2 . . 0.881(16) no
N1 H3 . . 0.899(17) no
N1 H1 . . 0.897(16) no
N2 H9 . . 0.938(17) no
N2 H7 . . 0.882(17) no
N2 H8 . . 0.897(16) no
C1 C2 . . 1.5225(16) no
C2 C3 . . 1.5192(17) no
C1 H4 . . 0.937(16) no
C1 H5 . . 0.967(16) no
C2 H6 . . 1.00 no
C3 H10 . . 0.969(17) no
C3 H11 . . 0.955(16) no
C3 H12 . . 0.990(17) no

loop_
_geom_hbond_atom_site_label_D
_geom_hbond_atom_site_label_H
_geom_hbond_atom_site_label_A
_geom_hbond_site_symmetry_A
_geom_hbond_distance_DH
_geom_hbond_distance_HA
_geom_hbond_distance_DA
_geom_hbond_angle_DHA
N1 H1 F3 2_655 0.90(2) 1.86(2) 2.7461(13) 169.8(13)
N1 H2 F4 4_566 0.88(2) 1.78(2) 2.6446(13) 165.4(15)
N1 H3 F1 2_555 0.90(2) 1.89(2) 2.7646(15) 163.5(15)
N2 H7 F2 4_565 0.88(2) 1.87(2) 2.7507(14) 175.5(14)
N2 H8 F3 1_455 0.90(2) 1.87(2) 2.7611(13) 171.8(13)
N2 H9 F2 . 0.94(2) 1.91(2) 2.8240(16) 163.3(14)

loop_
_geom_torsion_atom_site_label_1
_geom_torsion_atom_site_label_2
_geom_torsion_atom_site_label_3
_geom_torsion_atom_site_label_4
_geom_torsion
N1 C1 C2 N2 177.69(9)
N1 C1 C2 C3 -64.12(13)
